data_4029781
loop_
_publ_author_name
'Adalder, Tapas Kumar'
'Adarsh, N. N.'
'Sankolli, Ravish'
'Dastidar, Parthasarathi'

_publ_section_title
;
 Chiral gels derived from secondary ammonium salts of
 (1R,3S)-(+)-camphoric acid.
;
_journal_name_full 'Beilstein journal of organic chemistry'
_journal_page_first 848
_journal_page_last 858
_journal_paper_doi 10.3762/bjoc.6.100
_journal_volume 6
_journal_year 2010
_chemical_absolute_configuration syn
_chemical_formula_sum 'C34 H62 N2 O4'
_chemical_formula_weight 562.86
_chemical_name_systematic
; 
 ? 
;
_space_group_IT_number 4
_symmetry_cell_setting monoclinic
_symmetry_space_group_name_Hall 'P 2yb'
_symmetry_space_group_name_H-M 'P 1 21 1'
_atom_sites_solution_hydrogens geom
_atom_sites_solution_primary direct
_atom_sites_solution_secondary difmap
_audit_creation_method SHELXL-97
_cell_angle_alpha 90.00
_cell_angle_beta 98.199(2)
_cell_angle_gamma 90.00
_cell_formula_units_Z 4
_cell_length_a 12.2424(15)
_cell_length_b 17.278(2)
_cell_length_c 16.7260(19)
_cell_measurement_temperature 298(2)
_cell_volume 3501.8(7)
_computing_cell_refinement 'Bruker Smart Apex'
_computing_data_collection 'Bruker Smart Apex'
_computing_data_reduction SAINT
_computing_molecular_graphics 'Mercury 2.3'
_computing_publication_material Shelxl-97
_computing_structure_refinement 'SHELXL-97 (Sheldrick, 1997)'
_computing_structure_solution 'SHELXS-97 (Sheldrick, 1990)'
_diffrn_ambient_temperature 298(2)
_diffrn_measured_fraction_theta_full 0.995
_diffrn_measured_fraction_theta_max 0.995
_diffrn_measurement_device_type 'Bruker Smart Apex'
_diffrn_measurement_method 'Phi-Omega scan'
_diffrn_radiation_monochromator graphite
_diffrn_radiation_source 'fine-focus sealed tube'
_diffrn_radiation_type MoK\a
_diffrn_radiation_wavelength 0.71073
_diffrn_reflns_av_R_equivalents 0.0453
_diffrn_reflns_av_sigmaI/netI 0.0633
_diffrn_reflns_limit_h_max 13
_diffrn_reflns_limit_h_min -12
_diffrn_reflns_limit_k_max 13
_diffrn_reflns_limit_k_min -18
_diffrn_reflns_limit_l_max 16
_diffrn_reflns_limit_l_min -17
_diffrn_reflns_number 11933
_diffrn_reflns_theta_full 22.50
_diffrn_reflns_theta_max 22.50
_diffrn_reflns_theta_min 1.23
_exptl_absorpt_coefficient_mu 0.068
_exptl_absorpt_correction_T_max 0.9918
_exptl_absorpt_correction_T_min 0.9811
_exptl_absorpt_correction_type multi-scan
_exptl_absorpt_process_details sadabs
_exptl_crystal_colour colorless
_exptl_crystal_density_diffrn 1.068
_exptl_crystal_density_method 'not measured'
_exptl_crystal_description block
_exptl_crystal_F_000 1248
_exptl_crystal_size_max 0.28
_exptl_crystal_size_mid 0.16
_exptl_crystal_size_min 0.12
_refine_diff_density_max 0.329
_refine_diff_density_min -0.206
_refine_diff_density_rms 0.057
_refine_ls_abs_structure_details 'Flack H D (1983), Acta Cryst. A39, 876-881'
_refine_ls_abs_structure_Flack 1(3)
_refine_ls_extinction_method none
_refine_ls_goodness_of_fit_ref 1.219
_refine_ls_hydrogen_treatment constr
_refine_ls_matrix_type full
_refine_ls_number_parameters 727
_refine_ls_number_reflns 6369
_refine_ls_number_restraints 1
_refine_ls_restrained_S_all 1.219
_refine_ls_R_factor_all 0.1194
_refine_ls_R_factor_gt 0.1042
_refine_ls_shift/su_max 0.000
_refine_ls_shift/su_mean 0.000
_refine_ls_structure_factor_coef Fsqd
_refine_ls_weighting_details 'calc w=1/[\s^2^(Fo^2^)+(0.1050P)^2^+3.0189P] where P=(Fo^2^+2Fc^2^)/3'
_refine_ls_weighting_scheme calc
_refine_ls_wR_factor_gt 0.2406
_refine_ls_wR_factor_ref 0.2529
_reflns_number_gt 5344
_reflns_number_total 6369
_reflns_threshold_expression >2sigma(I)
_cod_data_source_file 1860-5397-6-100-S3.cif
_cod_data_source_block 0504em
_cod_original_sg_symbol_H-M P2(1)
_cod_database_code 4029781

loop_
_symmetry_equiv_pos_as_xyz
'x, y, z'
'-x, y+1/2, -z'

loop_
_atom_site_label
_atom_site_type_symbol
_atom_site_fract_x
_atom_site_fract_y
_atom_site_fract_z
_atom_site_U_iso_or_equiv
_atom_site_adp_type
_atom_site_occupancy
_atom_site_symmetry_multiplicity
_atom_site_calc_flag
_atom_site_refinement_flags
O1 O 0.3682(6) 0.1465(6) 0.7679(4) 0.109(3) Uani 1 1 d .
C2 C 0.4081(8) 0.1762(5) 0.7097(5) 0.053(2) Uani 1 1 d .
O3 O 0.5067(5) 0.1742(4) 0.7037(4) 0.075(2) Uani 1 1 d .
C4 C 0.3269(6) 0.2155(5) 0.6442(4) 0.038(2) Uani 1 1 d .
C5 C 0.3618(11) 0.2988(6) 0.6418(7) 0.103(4) Uani 1 1 d .
H5A H 0.3649 0.3211 0.6947 0.155 Uiso 1 1 calc R
H5B H 0.3095 0.3268 0.6044 0.155 Uiso 1 1 calc R
H5C H 0.4334 0.3017 0.6249 0.155 Uiso 1 1 calc R
C6 C 0.2042(7) 0.2061(10) 0.6545(6) 0.103(5) Uani 1 1 d .
H6A H 0.1919 0.1556 0.6769 0.123 Uiso 1 1 calc R
H6B H 0.1833 0.2453 0.6910 0.123 Uiso 1 1 calc R
C7 C 0.1370(7) 0.2146(7) 0.5734(5) 0.076(3) Uani 1 1 d .
H7A H 0.1014 0.2649 0.5685 0.092 Uiso 1 1 calc R
H7B H 0.0804 0.1749 0.5653 0.092 Uiso 1 1 calc R
C8 C 0.2146(6) 0.2064(5) 0.5125(4) 0.0379(19) Uani 1 1 d .
H8 H 0.2293 0.2583 0.4929 0.045 Uiso 1 1 calc R
C9 C 0.1729(8) 0.1573(6) 0.4402(5) 0.057(2) Uani 1 1 d .
O10 O 0.0887(6) 0.1185(5) 0.4417(5) 0.102(3) Uani 1 1 d .
O11 O 0.2200(7) 0.1638(6) 0.3806(4) 0.107(3) Uani 1 1 d .
C12 C 0.3228(6) 0.1750(5) 0.5589(4) 0.044(2) Uani 1 1 d .
C13 C 0.4168(9) 0.1987(11) 0.5154(7) 0.122(6) Uani 1 1 d .
H13A H 0.4429 0.2489 0.5338 0.184 Uiso 1 1 calc R
H13B H 0.3920 0.2004 0.4584 0.184 Uiso 1 1 calc R
H13C H 0.4757 0.1618 0.5263 0.184 Uiso 1 1 calc R
C14 C 0.3230(10) 0.0891(6) 0.5689(9) 0.109(5) Uani 1 1 d .
H14A H 0.3095 0.0649 0.5168 0.164 Uiso 1 1 calc R
H14B H 0.2661 0.0744 0.6000 0.164 Uiso 1 1 calc R
H14C H 0.3934 0.0727 0.5964 0.164 Uiso 1 1 calc R
O15 O 1.0013(6) 0.9638(5) 0.2355(4) 0.093(3) Uani 1 1 d .
C16 C 0.9077(5) 0.9405(5) 0.2278(5) 0.0369(19) Uani 1 1 d .
O17 O 0.8553(5) 0.9337(5) 0.2842(3) 0.079(2) Uani 1 1 d .
C18 C 0.8565(6) 0.9107(4) 0.1427(4) 0.0360(19) Uani 1 1 d .
C19 C 0.8326(9) 0.8243(7) 0.1501(7) 0.085(4) Uani 1 1 d .
H19A H 0.7748 0.8173 0.1826 0.128 Uiso 1 1 calc R
H19B H 0.8981 0.7984 0.1749 0.128 Uiso 1 1 calc R
H19C H 0.8099 0.8030 0.0973 0.128 Uiso 1 1 calc R
C20 C 0.9340(7) 0.9219(8) 0.0773(5) 0.086(4) Uani 1 1 d .
H20A H 0.9832 0.9654 0.0909 0.103 Uiso 1 1 calc R
H20B H 0.9779 0.8758 0.0728 0.103 Uiso 1 1 calc R
C21 C 0.8569(7) 0.9373(8) -0.0026(5) 0.077(3) Uani 1 1 d .
H21A H 0.8742 0.9869 -0.0251 0.093 Uiso 1 1 calc R
H21B H 0.8657 0.8972 -0.0418 0.093 Uiso 1 1 calc R
C22 C 0.7386(6) 0.9375(5) 0.0173(4) 0.0372(18) Uani 1 1 d .
H22 H 0.7110 0.8843 0.0104 0.045 Uiso 1 1 calc R
C23 C 0.6606(8) 0.9878(5) -0.0363(4) 0.046(2) Uani 1 1 d .
O24 O 0.6997(6) 1.0310(5) -0.0841(4) 0.096(3) Uani 1 1 d .
O25 O 0.5614(6) 0.9851(4) -0.0314(4) 0.077(2) Uani 1 1 d .
C26 C 0.7507(5) 0.9557(5) 0.1066(4) 0.040(2) Uani 1 1 d .
C27 C 0.6485(6) 0.9303(7) 0.1440(5) 0.074(3) Uani 1 1 d .
H27A H 0.5877 0.9639 0.1254 0.111 Uiso 1 1 calc R
H27B H 0.6645 0.9332 0.2018 0.111 Uiso 1 1 calc R
H27C H 0.6296 0.8781 0.1281 0.111 Uiso 1 1 calc R
C28 C 0.7675(8) 1.0426(5) 0.1204(6) 0.066(3) Uani 1 1 d .
H28A H 0.8353 1.0583 0.1026 0.099 Uiso 1 1 calc R
H28B H 0.7707 1.0539 0.1769 0.099 Uiso 1 1 calc R
H28C H 0.7071 1.0703 0.0904 0.099 Uiso 1 1 calc R
N29 N 0.9257(5) 1.0084(4) 0.4236(4) 0.0488(18) Uani 1 1 d .
H29A H 0.9125 0.9853 0.3750 0.059 Uiso 1 1 calc R
H29B H 0.9818 1.0416 0.4217 0.059 Uiso 1 1 calc R
C30 C 0.8243(7) 1.0562(6) 0.4337(5) 0.054(2) Uani 1 1 d .
H30 H 0.8375 1.0824 0.4861 0.065 Uiso 1 1 calc R
C31 C 0.8077(7) 1.1165(5) 0.3686(5) 0.056(2) Uani 1 1 d .
H31A H 0.8716 1.1502 0.3738 0.068 Uiso 1 1 calc R
H31B H 0.8017 1.0914 0.3163 0.068 Uiso 1 1 calc R
C32 C 0.7066(9) 1.1640(8) 0.3726(7) 0.092(4) Uani 1 1 d .
H32A H 0.6965 1.2004 0.3279 0.110 Uiso 1 1 calc R
H32B H 0.7150 1.1933 0.4226 0.110 Uiso 1 1 calc R
C33 C 0.6057(9) 1.1110(8) 0.3683(8) 0.094(4) Uani 1 1 d .
H33A H 0.5408 1.1419 0.3731 0.113 Uiso 1 1 calc R
H33B H 0.5940 1.0851 0.3163 0.113 Uiso 1 1 calc R
C34 C 0.6206(8) 1.0521(8) 0.4339(7) 0.084(3) Uani 1 1 d .
H34A H 0.5566 1.0183 0.4283 0.100 Uiso 1 1 calc R
H34B H 0.6252 1.0780 0.4857 0.100 Uiso 1 1 calc R
C35 C 0.7235(7) 1.0035(6) 0.4324(6) 0.064(3) Uani 1 1 d .
H35A H 0.7151 0.9718 0.3840 0.076 Uiso 1 1 calc R
H35B H 0.7338 0.9694 0.4789 0.076 Uiso 1 1 calc R
C36 C 0.9650(8) 0.9482(6) 0.4830(6) 0.066(3) Uani 1 1 d .
H36 H 0.9102 0.9065 0.4767 0.079 Uiso 1 1 calc R
C37 C 0.9761(9) 0.9748(6) 0.5698(5) 0.073(3) Uani 1 1 d .
H37A H 0.9046 0.9909 0.5825 0.087 Uiso 1 1 calc R
H37B H 1.0256 1.0189 0.5776 0.087 Uiso 1 1 calc R
C38 C 1.0208(11) 0.9095(8) 0.6254(6) 0.102(4) Uani 1 1 d .
H38A H 1.0296 0.9275 0.6808 0.123 Uiso 1 1 calc R
H38B H 0.9681 0.8673 0.6202 0.123 Uiso 1 1 calc R
C39 C 1.1282(10) 0.8809(8) 0.6067(7) 0.097(4) Uani 1 1 d .
H39A H 1.1540 0.8392 0.6435 0.116 Uiso 1 1 calc R
H39B H 1.1821 0.9223 0.6142 0.116 Uiso 1 1 calc R
C40 C 1.1175(10) 0.8518(8) 0.5208(7) 0.097(4) Uani 1 1 d .
H40A H 1.1892 0.8353 0.5090 0.116 Uiso 1 1 calc R
H40B H 1.0684 0.8075 0.5146 0.116 Uiso 1 1 calc R
C41 C 1.0730(7) 0.9141(7) 0.4623(5) 0.072(3) Uani 1 1 d .
H41A H 1.0604 0.8927 0.4082 0.086 Uiso 1 1 calc R
H41B H 1.1274 0.9550 0.4631 0.086 Uiso 1 1 calc R
N42 N 0.1577(5) 0.0785(5) 0.2533(4) 0.056(2) Uani 1 1 d .
H42A H 0.1049 0.0438 0.2599 0.068 Uiso 1 1 calc R
H42B H 0.1747 0.1036 0.3006 0.068 Uiso 1 1 calc R
C43 C 0.1084(7) 0.1362(6) 0.1919(5) 0.056(2) Uani 1 1 d .
H43 H 0.0843 0.1089 0.1411 0.068 Uiso 1 1 calc R
C44 C 0.1907(9) 0.1964(7) 0.1771(9) 0.104(5) Uani 1 1 d .
H44A H 0.2533 0.1723 0.1573 0.125 Uiso 1 1 calc R
H44B H 0.2173 0.2233 0.2270 0.125 Uiso 1 1 calc R
C45 C 0.1354(11) 0.2530(8) 0.1152(12) 0.146(8) Uani 1 1 d .
H45A H 0.1141 0.2261 0.0645 0.175 Uiso 1 1 calc R
H45B H 0.1878 0.2930 0.1061 0.175 Uiso 1 1 calc R
C46 C 0.0325(12) 0.2910(9) 0.1417(12) 0.144(7) Uani 1 1 d .
H46A H 0.0538 0.3222 0.1897 0.173 Uiso 1 1 calc R
H46B H -0.0027 0.3246 0.0992 0.173 Uiso 1 1 calc R
C47 C -0.0440(10) 0.2309(7) 0.1588(9) 0.104(5) Uani 1 1 d .
H47A H -0.0722 0.2044 0.1089 0.125 Uiso 1 1 calc R
H47B H -0.1061 0.2545 0.1796 0.125 Uiso 1 1 calc R
C48 C 0.0103(7) 0.1714(7) 0.2203(6) 0.074(3) Uani 1 1 d .
H48A H 0.0324 0.1967 0.2719 0.089 Uiso 1 1 calc R
H48B H -0.0425 0.1312 0.2280 0.089 Uiso 1 1 calc R
C49 C 0.2583(6) 0.0342(6) 0.2383(5) 0.051(2) Uani 1 1 d .
H49 H 0.3191 0.0710 0.2380 0.061 Uiso 1 1 calc R
C50 C 0.2883(9) -0.0198(8) 0.3043(6) 0.094(4) Uani 1 1 d .
H50A H 0.2258 -0.0533 0.3084 0.112 Uiso 1 1 calc R
H50B H 0.3033 0.0092 0.3543 0.112 Uiso 1 1 calc R
C51 C 0.3922(10) -0.0718(9) 0.2954(9) 0.112(4) Uani 1 1 d .
H51A H 0.4581 -0.0401 0.3005 0.135 Uiso 1 1 calc R
H51B H 0.4018 -0.1107 0.3376 0.135 Uiso 1 1 calc R
C52 C 0.3746(8) -0.1101(6) 0.2143(8) 0.081(3) Uani 1 1 d .
H52A H 0.4412 -0.1376 0.2060 0.098 Uiso 1 1 calc R
H52B H 0.3154 -0.1477 0.2127 0.098 Uiso 1 1 calc R
C53 C 0.3465(9) -0.0531(7) 0.1487(7) 0.084(3) Uani 1 1 d .
H53A H 0.3355 -0.0798 0.0972 0.101 Uiso 1 1 calc R
H53B H 0.4075 -0.0173 0.1484 0.101 Uiso 1 1 calc R
C54 C 0.2429(7) -0.0082(6) 0.1590(5) 0.062(3) Uani 1 1 d .
H54A H 0.2265 0.0285 0.1151 0.074 Uiso 1 1 calc R
H54B H 0.1811 -0.0436 0.1570 0.074 Uiso 1 1 calc R
N55 N 0.6613(5) 0.0707(4) 0.7590(4) 0.0410(16) Uani 1 1 d .
H55A H 0.6048 0.1043 0.7493 0.049 Uiso 1 1 calc R
H55B H 0.6675 0.0577 0.8116 0.049 Uiso 1 1 calc R
C56 C 0.7633(6) 0.1121(5) 0.7464(5) 0.042(2) Uani 1 1 d .
H56 H 0.8264 0.0778 0.7623 0.050 Uiso 1 1 calc R
C57 C 0.7643(8) 0.1364(6) 0.6621(5) 0.061(3) Uani 1 1 d .
H57A H 0.6997 0.1680 0.6448 0.073 Uiso 1 1 calc R
H57B H 0.7600 0.0909 0.6278 0.073 Uiso 1 1 calc R
C58 C 0.8678(8) 0.1824(7) 0.6513(6) 0.071(3) Uani 1 1 d .
H58A H 0.9324 0.1498 0.6641 0.085 Uiso 1 1 calc R
H58B H 0.8637 0.1989 0.5956 0.085 Uiso 1 1 calc R
C59 C 0.8780(8) 0.2515(7) 0.7055(7) 0.077(3) Uani 1 1 d .
H59A H 0.9467 0.2780 0.7012 0.092 Uiso 1 1 calc R
H59B H 0.8179 0.2870 0.6882 0.092 Uiso 1 1 calc R
C60 C 0.8753(9) 0.2294(7) 0.7912(7) 0.082(3) Uani 1 1 d .
H60A H 0.8748 0.2758 0.8237 0.098 Uiso 1 1 calc R
H60B H 0.9415 0.2003 0.8110 0.098 Uiso 1 1 calc R
C61 C 0.7741(7) 0.1806(6) 0.8001(5) 0.054(2) Uani 1 1 d .
H61A H 0.7787 0.1635 0.8557 0.065 Uiso 1 1 calc R
H61B H 0.7086 0.2124 0.7880 0.065 Uiso 1 1 calc R
C62 C 0.6302(7) -0.0010(5) 0.7101(4) 0.043(2) Uani 1 1 d .
H62 H 0.6121 0.0145 0.6534 0.051 Uiso 1 1 calc R
C63 C 0.7212(8) -0.0605(6) 0.7155(6) 0.071(3) Uani 1 1 d .
H63A H 0.7859 -0.0376 0.6977 0.085 Uiso 1 1 calc R
H63B H 0.7408 -0.0766 0.7712 0.085 Uiso 1 1 calc R
C64 C 0.6860(12) -0.1300(7) 0.6642(8) 0.103(4) Uani 1 1 d .
H64A H 0.7444 -0.1684 0.6707 0.124 Uiso 1 1 calc R
H64B H 0.6726 -0.1149 0.6078 0.124 Uiso 1 1 calc R
C65 C 0.5809(12) -0.1648(7) 0.6889(9) 0.110(5) Uani 1 1 d .
H65A H 0.5970 -0.1851 0.7434 0.132 Uiso 1 1 calc R
H65B H 0.5565 -0.2075 0.6531 0.132 Uiso 1 1 calc R
C66 C 0.4876(10) -0.1041(8) 0.6854(7) 0.092(4) Uani 1 1 d .
H66A H 0.4654 -0.0879 0.6299 0.110 Uiso 1 1 calc R
H66B H 0.4240 -0.1268 0.7050 0.110 Uiso 1 1 calc R
C67 C 0.5274(7) -0.0346(6) 0.7367(5) 0.060(3) Uani 1 1 d .
H67A H 0.4699 0.0044 0.7320 0.072 Uiso 1 1 calc R
H67B H 0.5430 -0.0501 0.7929 0.072 Uiso 1 1 calc R
N68 N 0.4141(5) 0.0998(4) 0.9201(4) 0.0404(17) Uani 1 1 d .
H68A H 0.4122 0.1138 0.8681 0.049 Uiso 1 1 calc R
H68B H 0.4685 0.0648 0.9312 0.049 Uiso 1 1 calc R
C69 C 0.4452(7) 0.1710(5) 0.9724(5) 0.050(2) Uani 1 1 d .
H69 H 0.3869 0.2097 0.9592 0.060 Uiso 1 1 calc R
C70 C 0.5496(8) 0.2036(6) 0.9507(5) 0.061(3) Uani 1 1 d .
H70A H 0.5389 0.2165 0.8936 0.073 Uiso 1 1 calc R
H70B H 0.6070 0.1646 0.9596 0.073 Uiso 1 1 calc R
C71 C 0.5873(10) 0.2749(7) 0.9988(8) 0.098(4) Uani 1 1 d .
H71A H 0.5348 0.3166 0.9854 0.117 Uiso 1 1 calc R
H71B H 0.6585 0.2915 0.9861 0.117 Uiso 1 1 calc R
C72 C 0.5961(11) 0.2555(7) 1.0895(8) 0.103(4) Uani 1 1 d .
H72A H 0.6559 0.2189 1.1036 0.124 Uiso 1 1 calc R
H72B H 0.6142 0.3023 1.1207 0.124 Uiso 1 1 calc R
C73 C 0.4898(9) 0.2211(7) 1.1126(7) 0.089(4) Uani 1 1 d .
H73A H 0.5021 0.2050 1.1687 0.107 Uiso 1 1 calc R
H73B H 0.4322 0.2602 1.1066 0.107 Uiso 1 1 calc R
C74 C 0.4535(8) 0.1531(6) 1.0599(6) 0.068(3) Uani 1 1 d .
H74A H 0.5057 0.1111 1.0728 0.082 Uiso 1 1 calc R
H74B H 0.3822 0.1356 1.0715 0.082 Uiso 1 1 calc R
C75 C 0.3077(6) 0.0609(5) 0.9283(5) 0.049(2) Uani 1 1 d .
H75 H 0.3139 0.0396 0.9831 0.059 Uiso 1 1 calc R
C76 C 0.2098(7) 0.1132(6) 0.9165(6) 0.062(3) Uani 1 1 d .
H76A H 0.2056 0.1387 0.8645 0.074 Uiso 1 1 calc R
H76B H 0.2182 0.1529 0.9580 0.074 Uiso 1 1 calc R
C77 C 0.1031(7) 0.0684(7) 0.9204(7) 0.074(3) Uani 1 1 d .
H77A H 0.1038 0.0477 0.9744 0.089 Uiso 1 1 calc R
H77B H 0.0406 0.1033 0.9093 0.089 Uiso 1 1 calc R
C78 C 0.0902(8) 0.0025(8) 0.8596(7) 0.087(4) Uani 1 1 d .
H78A H 0.0238 -0.0265 0.8650 0.104 Uiso 1 1 calc R
H78B H 0.0825 0.0235 0.8053 0.104 Uiso 1 1 calc R
C79 C 0.1851(8) -0.0491(7) 0.8720(7) 0.077(3) Uani 1 1 d .
H79A H 0.1760 -0.0890 0.8308 0.092 Uiso 1 1 calc R
H79B H 0.1877 -0.0742 0.9241 0.092 Uiso 1 1 calc R
C80 C 0.2934(8) -0.0073(6) 0.8689(6) 0.066(3) Uani 1 1 d .
H80A H 0.2954 0.0116 0.8146 0.079 Uiso 1 1 calc R
H80B H 0.3540 -0.0434 0.8821 0.079 Uiso 1 1 calc R

loop_
_atom_site_aniso_label
_atom_site_aniso_U_11
_atom_site_aniso_U_22
_atom_site_aniso_U_33
_atom_site_aniso_U_23
_atom_site_aniso_U_13
_atom_site_aniso_U_12
O1 0.100(5) 0.167(9) 0.057(4) 0.051(6) -0.004(4) -0.001(6)
C2 0.072(7) 0.038(5) 0.049(5) 0.005(5) 0.009(5) -0.002(5)
O3 0.041(4) 0.091(5) 0.087(5) 0.022(4) -0.006(3) 0.008(3)
C4 0.044(4) 0.042(5) 0.026(4) 0.002(4) -0.006(3) 0.021(4)
C5 0.160(12) 0.039(7) 0.090(8) -0.003(6) -0.053(8) 0.013(7)
C6 0.055(6) 0.197(15) 0.061(6) 0.011(8) 0.026(5) 0.032(8)
C7 0.057(6) 0.108(9) 0.060(6) -0.018(6) -0.003(5) 0.020(6)
C8 0.043(4) 0.044(5) 0.027(4) 0.000(4) 0.006(3) 0.000(4)
C9 0.075(6) 0.068(7) 0.025(5) -0.009(5) -0.002(4) -0.015(6)
O10 0.095(5) 0.096(6) 0.108(6) -0.015(5) -0.007(5) -0.058(5)
O11 0.127(6) 0.144(8) 0.048(4) -0.047(5) 0.003(4) -0.032(6)
C12 0.038(4) 0.058(6) 0.032(4) -0.005(4) -0.006(3) 0.000(4)
C13 0.070(7) 0.227(19) 0.073(7) -0.016(10) 0.018(6) 0.004(9)
C14 0.105(8) 0.041(7) 0.161(12) -0.035(7) -0.054(8) 0.037(6)
O15 0.074(5) 0.143(8) 0.062(4) -0.020(5) 0.009(3) -0.067(5)
C16 0.023(4) 0.029(4) 0.057(5) -0.003(4) -0.002(4) -0.020(3)
O17 0.065(4) 0.152(7) 0.024(3) -0.022(4) 0.017(3) -0.017(4)
C18 0.041(4) 0.026(5) 0.039(4) -0.005(4) -0.003(3) 0.001(3)
C19 0.086(8) 0.083(9) 0.078(8) 0.003(7) -0.019(6) 0.022(6)
C20 0.044(5) 0.156(12) 0.065(6) -0.010(7) 0.029(5) 0.012(6)
C21 0.080(7) 0.110(9) 0.047(5) -0.004(6) 0.028(5) 0.016(7)
C22 0.050(4) 0.028(4) 0.029(4) -0.006(4) -0.011(3) -0.002(4)
C23 0.074(6) 0.058(6) 0.007(4) -0.004(4) 0.010(4) -0.011(5)
O24 0.110(6) 0.135(7) 0.044(4) 0.028(5) 0.016(4) 0.005(5)
O25 0.068(5) 0.081(5) 0.078(5) 0.021(4) -0.007(4) 0.018(4)
C26 0.032(4) 0.054(6) 0.031(4) 0.008(4) -0.012(3) 0.008(4)
C27 0.040(5) 0.121(10) 0.063(6) 0.015(7) 0.016(4) -0.005(6)
C28 0.102(7) 0.029(5) 0.057(6) -0.016(5) -0.023(5) 0.013(5)
N29 0.061(4) 0.055(5) 0.032(4) -0.001(4) 0.012(3) -0.010(4)
C30 0.065(6) 0.053(6) 0.043(5) -0.019(5) 0.000(4) -0.011(5)
C31 0.070(6) 0.042(6) 0.058(6) 0.009(5) 0.012(5) -0.004(5)
C32 0.098(8) 0.090(9) 0.084(8) -0.009(7) 0.002(6) -0.002(8)
C33 0.086(8) 0.099(10) 0.094(9) -0.019(8) -0.003(7) 0.030(8)
C34 0.070(7) 0.106(10) 0.075(7) -0.016(8) 0.012(6) -0.012(7)
C35 0.056(5) 0.069(7) 0.074(6) -0.003(5) 0.037(5) -0.007(5)
C36 0.077(7) 0.059(7) 0.065(6) -0.001(6) 0.021(5) -0.012(6)
C37 0.103(8) 0.059(7) 0.054(6) -0.012(6) 0.004(5) 0.017(6)
C38 0.139(11) 0.118(12) 0.050(6) 0.011(7) 0.015(7) 0.041(9)
C39 0.106(9) 0.094(10) 0.074(8) -0.006(7) -0.045(7) 0.008(7)
C40 0.084(8) 0.106(10) 0.090(9) -0.027(8) -0.023(7) 0.025(7)
C41 0.065(6) 0.096(9) 0.050(5) -0.021(6) -0.007(5) 0.026(6)
N42 0.055(4) 0.081(6) 0.035(4) -0.030(4) 0.015(3) -0.026(4)
C43 0.061(5) 0.066(7) 0.043(5) 0.010(5) 0.009(4) 0.008(5)
C44 0.071(7) 0.065(8) 0.190(14) 0.005(9) 0.064(8) -0.004(6)
C45 0.118(11) 0.061(8) 0.28(2) 0.048(12) 0.115(13) 0.042(8)
C46 0.113(11) 0.094(11) 0.243(19) 0.069(13) 0.086(12) 0.027(9)
C47 0.086(8) 0.078(9) 0.157(12) 0.035(9) 0.047(8) 0.052(7)
C48 0.049(5) 0.100(9) 0.081(7) -0.025(7) 0.032(5) 0.009(6)
C49 0.036(4) 0.072(7) 0.044(5) -0.008(5) 0.002(4) -0.011(4)
C50 0.082(7) 0.133(12) 0.064(7) -0.019(8) 0.000(6) 0.014(8)
C51 0.102(9) 0.087(10) 0.138(12) -0.001(10) -0.017(8) 0.027(8)
C52 0.062(6) 0.047(7) 0.140(11) -0.002(8) 0.032(7) 0.000(5)
C53 0.092(8) 0.062(7) 0.108(8) 0.022(7) 0.048(7) 0.033(6)
C54 0.066(6) 0.071(7) 0.047(5) 0.002(5) 0.002(4) 0.012(5)
N55 0.043(4) 0.042(4) 0.038(4) 0.001(3) 0.006(3) -0.002(3)
C56 0.044(4) 0.039(5) 0.047(5) -0.005(4) 0.022(4) -0.001(4)
C57 0.083(6) 0.065(6) 0.046(5) -0.006(5) 0.052(5) 0.004(5)
C58 0.077(6) 0.082(8) 0.065(6) 0.011(6) 0.049(5) -0.002(6)
C59 0.070(7) 0.073(8) 0.094(8) 0.008(7) 0.036(6) -0.017(6)
C60 0.078(7) 0.081(9) 0.089(8) 0.011(7) 0.022(6) 0.005(6)
C61 0.063(5) 0.063(6) 0.034(4) -0.004(5) -0.001(4) -0.022(5)
C62 0.069(5) 0.036(5) 0.025(4) 0.013(4) 0.009(4) 0.011(4)
C63 0.103(7) 0.048(6) 0.076(7) 0.002(6) 0.056(6) -0.006(6)
C64 0.159(12) 0.053(8) 0.112(10) 0.009(8) 0.063(9) 0.010(8)
C65 0.165(13) 0.043(7) 0.134(12) -0.001(8) 0.064(11) -0.029(8)
C66 0.108(9) 0.101(10) 0.070(7) 0.003(7) 0.028(7) -0.048(8)
C67 0.072(6) 0.051(6) 0.054(5) -0.003(5) -0.002(5) -0.019(5)
N68 0.043(4) 0.042(4) 0.038(4) 0.011(3) 0.011(3) 0.001(3)
C69 0.055(5) 0.046(6) 0.053(5) -0.002(5) 0.022(4) -0.013(4)
C70 0.074(6) 0.056(7) 0.057(6) 0.013(5) 0.025(5) -0.012(5)
C71 0.105(9) 0.051(8) 0.133(12) 0.023(8) 0.007(8) -0.021(7)
C72 0.135(11) 0.048(7) 0.121(11) -0.033(8) 0.001(9) -0.016(7)
C73 0.092(8) 0.093(9) 0.086(8) -0.031(8) 0.029(6) -0.016(7)
C74 0.078(6) 0.078(8) 0.055(6) -0.013(6) 0.029(5) -0.007(6)
C75 0.053(5) 0.066(7) 0.035(5) 0.014(5) 0.031(4) 0.006(5)
C76 0.069(6) 0.051(6) 0.067(6) 0.011(5) 0.016(5) 0.019(5)
C77 0.054(6) 0.096(9) 0.075(7) 0.016(7) 0.019(5) 0.001(6)
C78 0.046(6) 0.117(11) 0.098(8) 0.000(8) 0.016(6) -0.026(7)
C79 0.074(7) 0.064(7) 0.091(7) -0.009(6) 0.008(6) -0.018(6)
C80 0.074(6) 0.043(6) 0.082(7) 0.004(6) 0.017(5) 0.009(5)

loop_
_atom_type_symbol
_atom_type_description
_atom_type_scat_dispersion_real
_atom_type_scat_dispersion_imag
_atom_type_scat_source
C C 0.0033 0.0016 'International Tables Vol C Tables 4.2.6.8 and 6.1.1.4'
H H 0.0000 0.0000 'International Tables Vol C Tables 4.2.6.8 and 6.1.1.4'
N N 0.0061 0.0033 'International Tables Vol C Tables 4.2.6.8 and 6.1.1.4'
O O 0.0106 0.0060 'International Tables Vol C Tables 4.2.6.8 and 6.1.1.4'

loop_
_geom_angle_atom_site_label_1
_geom_angle_atom_site_label_2
_geom_angle_atom_site_label_3
_geom_angle
_geom_angle_site_symmetry_1
_geom_angle_site_symmetry_3
O3 C2 O1 123.2(9) 1 1
O3 C2 O1 123.2(9) . 1
O3 C2 O1 123.2(9) 1 .
O3 C2 O1 123.2(9) . .
O3 C2 C4 120.0(8) 1 .
O3 C2 C4 120.0(8) . .
O1 C2 C4 116.8(8) 1 .
O1 C2 C4 116.8(8) . .
C5 C4 C2 106.6(7) . .
C5 C4 C6 112.9(9) . .
C2 C4 C6 114.6(7) . .
C5 C4 C12 111.9(8) . .
C2 C4 C12 112.5(6) . .
C6 C4 C12 98.5(7) . .
C4 C5 H5A 109.5 . .
C4 C5 H5B 109.5 . .
H5A C5 H5B 109.5 . .
C4 C5 H5C 109.5 . .
H5A C5 H5C 109.5 . .
H5B C5 H5C 109.5 . .
C7 C6 C4 107.9(7) . .
C7 C6 H6A 110.1 . .
C4 C6 H6A 110.1 . .
C7 C6 H6B 110.1 . .
C4 C6 H6B 110.1 . .
H6A C6 H6B 108.4 . .
C6 C7 C8 106.8(7) . .
C6 C7 H7A 110.4 . .
C8 C7 H7A 110.4 . .
C6 C7 H7B 110.4 . .
C8 C7 H7B 110.4 . .
H7A C7 H7B 108.6 . .
C7 C8 C9 115.1(7) . .
C7 C8 C12 105.9(6) . .
C9 C8 C12 112.2(7) . .
C7 C8 H8 107.8 . .
C9 C8 H8 107.8 . .
C12 C8 H8 107.8 . .
O11 C9 O11 0.0(3) 1 .
O11 C9 O10 123.9(9) 1 .
O11 C9 O10 123.9(9) . .
O11 C9 C8 117.1(8) 1 .
O11 C9 C8 117.1(8) . .
O10 C9 C8 118.6(8) . .
O11 O11 C9 0(10) 1 .
C14 C12 C13 109.6(10) . .
C14 C12 C8 113.2(7) . .
C13 C12 C8 108.9(7) . .
C14 C12 C4 109.9(8) . .
C13 C12 C4 112.8(8) . .
C8 C12 C4 102.4(6) . .
C12 C13 H13A 109.5 . .
C12 C13 H13B 109.5 . .
H13A C13 H13B 109.5 . .
C12 C13 H13C 109.5 . .
H13A C13 H13C 109.5 . .
H13B C13 H13C 109.5 . .
C12 C14 H14A 109.5 . .
C12 C14 H14B 109.5 . .
H14A C14 H14B 109.5 . .
C12 C14 H14C 109.5 . .
H14A C14 H14C 109.5 . .
H14B C14 H14C 109.5 . .
O15 C16 O17 123.2(7) . 1
O15 C16 O17 123.2(7) . .
O15 C16 C18 117.4(7) . .
O17 C16 C18 119.1(6) 1 .
O17 C16 C18 119.1(6) . .
C19 C18 C26 111.2(7) . .
C19 C18 C20 108.7(8) . .
C26 C18 C20 102.8(6) . .
C19 C18 C16 107.8(7) . .
C26 C18 C16 113.1(6) . .
C20 C18 C16 113.2(6) . .
C18 C19 H19A 109.5 . .
C18 C19 H19B 109.5 . .
H19A C19 H19B 109.5 . .
C18 C19 H19C 109.5 . .
H19A C19 H19C 109.5 . .
H19B C19 H19C 109.5 . .
C21 C20 C18 105.7(6) . .
C21 C20 H20A 110.6 . .
C18 C20 H20A 110.6 . .
C21 C20 H20B 110.6 . .
C18 C20 H20B 110.6 . .
H20A C20 H20B 108.7 . .
C22 C21 C20 106.9(6) . .
C22 C21 H21A 110.3 . .
C20 C21 H21A 110.3 . .
C22 C21 H21B 110.3 . .
C20 C21 H21B 110.3 . .
H21A C21 H21B 108.6 . .
C23 C22 C26 115.8(6) . .
C23 C22 C21 114.5(7) . .
C26 C22 C21 104.7(6) . .
C23 C22 H22 107.1 . .
C26 C22 H22 107.1 . .
C21 C22 H22 107.1 . .
O25 C23 O24 122.8(9) . .
O25 C23 C22 119.4(8) . .
O24 C23 C22 117.8(8) . .
C22 C26 C28 110.2(7) . .
C22 C26 C27 111.8(6) . .
C28 C26 C27 108.6(8) . .
C22 C26 C18 103.7(6) . .
C28 C26 C18 110.2(6) . .
C27 C26 C18 112.3(7) . .
C26 C27 H27A 109.5 . .
C26 C27 H27B 109.5 . .
H27A C27 H27B 109.5 . .
C26 C27 H27C 109.5 . .
H27A C27 H27C 109.5 . .
H27B C27 H27C 109.5 . .
C26 C28 H28A 109.5 . .
C26 C28 H28B 109.5 . .
H28A C28 H28B 109.5 . .
C26 C28 H28C 109.5 . .
H28A C28 H28C 109.5 . .
H28B C28 H28C 109.5 . .
C36 N29 C30 120.2(6) . .
C36 N29 H29A 107.3 . .
C30 N29 H29A 107.3 . .
C36 N29 H29B 107.3 . .
C30 N29 H29B 107.3 . .
H29A N29 H29B 106.9 . .
C31 C30 N29 109.0(7) . .
C31 C30 C35 112.2(8) . .
N29 C30 C35 110.1(7) . .
C31 C30 H30 108.5 . .
N29 C30 H30 108.5 . .
C35 C30 H30 108.5 . .
C32 C31 C30 112.1(8) . .
C32 C31 H31A 109.2 . .
C30 C31 H31A 109.2 . .
C32 C31 H31B 109.2 . .
C30 C31 H31B 109.2 . .
H31A C31 H31B 107.9 . .
C31 C32 C33 109.7(10) . .
C31 C32 H32A 109.7 . .
C33 C32 H32A 109.7 . .
C31 C32 H32B 109.7 . .
C33 C32 H32B 109.7 . .
H32A C32 H32B 108.2 . .
C34 C33 C32 111.2(10) . .
C34 C33 H33A 109.4 . .
C32 C33 H33A 109.4 . .
C34 C33 H33B 109.4 . .
C32 C33 H33B 109.4 . .
H33A C33 H33B 108.0 . .
C33 C34 C35 112.4(9) . .
C33 C34 H34A 109.1 . .
C35 C34 H34A 109.1 . .
C33 C34 H34B 109.1 . .
C35 C34 H34B 109.1 . .
H34A C34 H34B 107.9 . .
C34 C35 C30 109.9(9) . .
C34 C35 H35A 109.7 . .
C30 C35 H35A 109.7 . .
C34 C35 H35B 109.7 . .
C30 C35 H35B 109.7 . .
H35A C35 H35B 108.2 . .
N29 C36 C37 114.2(8) . .
N29 C36 C41 109.3(7) . .
C37 C36 C41 111.9(8) . .
N29 C36 H36 107.1 . .
C37 C36 H36 107.1 . .
C41 C36 H36 107.1 . .
C36 C37 C38 109.8(9) . .
C36 C37 H37A 109.7 . .
C38 C37 H37A 109.7 . .
C36 C37 H37B 109.7 . .
C38 C37 H37B 109.7 . .
H37A C37 H37B 108.2 . .
C39 C38 C37 112.0(10) . .
C39 C38 H38A 109.2 . .
C37 C38 H38A 109.2 . .
C39 C38 H38B 109.2 . .
C37 C38 H38B 109.2 . .
H38A C38 H38B 107.9 . .
C38 C39 C40 110.7(9) . .
C38 C39 H39A 109.5 . .
C40 C39 H39A 109.5 . .
C38 C39 H39B 109.5 . .
C40 C39 H39B 109.5 . .
H39A C39 H39B 108.1 . .
C41 C40 C39 110.8(10) . .
C41 C40 H40A 109.5 . .
C39 C40 H40A 109.5 . .
C41 C40 H40B 109.5 . .
C39 C40 H40B 109.5 . .
H40A C40 H40B 108.1 . .
C40 C41 C36 111.9(9) . .
C40 C41 H41A 109.2 . .
C36 C41 H41A 109.2 . .
C40 C41 H41B 109.2 . .
C36 C41 H41B 109.2 . .
H41A C41 H41B 107.9 . .
C43 N42 C49 119.1(6) . .
C43 N42 H42A 107.5 . .
C49 N42 H42A 107.5 . .
C43 N42 H42B 107.5 . .
C49 N42 H42B 107.5 . .
H42A N42 H42B 107.0 . .
C48 C43 C44 111.3(9) . .
C48 C43 N42 108.6(7) . .
C44 C43 N42 111.2(8) . .
C48 C43 H43 108.5 . .
C44 C43 H43 108.5 . .
N42 C43 H43 108.5 . .
C43 C44 C45 108.5(10) . .
C43 C44 H44A 110.0 . .
C45 C44 H44A 110.0 . .
C43 C44 H44B 110.0 . .
C45 C44 H44B 110.0 . .
H44A C44 H44B 108.4 . .
C44 C45 C46 112.6(12) . .
C44 C45 H45A 109.1 . .
C46 C45 H45A 109.1 . .
C44 C45 H45B 109.1 . .
C46 C45 H45B 109.1 . .
H45A C45 H45B 107.8 . .
C47 C46 C45 109.1(12) . .
C47 C46 H46A 109.9 . .
C45 C46 H46A 109.9 . .
C47 C46 H46B 109.9 . .
C45 C46 H46B 109.9 . .
H46A C46 H46B 108.3 . .
C46 C47 C48 112.3(11) . .
C46 C47 H47A 109.1 . .
C48 C47 H47A 109.1 . .
C46 C47 H47B 109.1 . .
C48 C47 H47B 109.1 . .
H47A C47 H47B 107.9 . .
C43 C48 C47 110.6(8) . .
C43 C48 H48A 109.5 . .
C47 C48 H48A 109.5 . .
C43 C48 H48B 109.5 . .
C47 C48 H48B 109.5 . .
H48A C48 H48B 108.1 . .
C50 C49 N42 109.0(7) . .
C50 C49 C54 110.2(9) . .
N42 C49 C54 113.2(6) . .
C50 C49 H49 108.1 . .
N42 C49 H49 108.1 . .
C54 C49 H49 108.1 . .
C49 C50 C51 114.4(10) . .
C49 C50 H50A 108.7 . .
C51 C50 H50A 108.7 . .
C49 C50 H50B 108.7 . .
C51 C50 H50B 108.7 . .
H50A C50 H50B 107.6 . .
C52 C51 C50 108.9(10) . .
C52 C51 H51A 109.9 . .
C50 C51 H51A 109.9 . .
C52 C51 H51B 109.9 . .
C50 C51 H51B 109.9 . .
H51A C51 H51B 108.3 . .
C53 C52 C51 111.5(10) . .
C53 C52 H52A 109.3 . .
C51 C52 H52A 109.3 . .
C53 C52 H52B 109.3 . .
C51 C52 H52B 109.3 . .
H52A C52 H52B 108.0 . .
C52 C53 C54 111.5(8) . .
C52 C53 H53A 109.3 . .
C54 C53 H53A 109.3 . .
C52 C53 H53B 109.3 . .
C54 C53 H53B 109.3 . .
H53A C53 H53B 108.0 . .
C49 C54 C53 110.3(8) . .
C49 C54 H54A 109.6 . .
C53 C54 H54A 109.6 . .
C49 C54 H54B 109.6 . .
C53 C54 H54B 109.6 . .
H54A C54 H54B 108.1 . .
C56 N55 C62 118.2(6) . .
C56 N55 H55A 107.8 . .
C62 N55 H55A 107.8 . .
C56 N55 H55B 107.8 . .
C62 N55 H55B 107.8 . .
H55A N55 H55B 107.1 . .
C57 C56 N55 113.4(7) . .
C57 C56 C61 109.9(7) . .
N55 C56 C61 107.7(6) . .
C57 C56 H56 108.6 . .
N55 C56 H56 108.6 . .
C61 C56 H56 108.6 . .
C56 C57 C58 112.4(8) . .
C56 C57 H57A 109.1 . .
C58 C57 H57A 109.1 . .
C56 C57 H57B 109.1 . .
C58 C57 H57B 109.1 . .
H57A C57 H57B 107.8 . .
C59 C58 C57 110.1(7) . .
C59 C58 H58A 109.6 . .
C57 C58 H58A 109.6 . .
C59 C58 H58B 109.6 . .
C57 C58 H58B 109.6 . .
H58A C58 H58B 108.2 . .
C60 C59 C58 111.6(9) . .
C60 C59 H59A 109.3 . .
C58 C59 H59A 109.3 . .
C60 C59 H59B 109.3 . .
C58 C59 H59B 109.3 . .
H59A C59 H59B 108.0 . .
C59 C60 C61 111.5(9) . .
C59 C60 H60A 109.3 . .
C61 C60 H60A 109.3 . .
C59 C60 H60B 109.3 . .
C61 C60 H60B 109.3 . .
H60A C60 H60B 108.0 . .
C56 C61 C60 112.7(7) . .
C56 C61 H61A 109.0 . .
C60 C61 H61A 109.0 . .
C56 C61 H61B 109.0 . .
C60 C61 H61B 109.0 . .
H61A C61 H61B 107.8 . .
N55 C62 C63 113.7(7) . .
N55 C62 C67 108.2(6) . .
C63 C62 C67 111.1(7) . .
N55 C62 H62 107.9 . .
C63 C62 H62 107.9 . .
C67 C62 H62 107.9 . .
C64 C63 C62 111.2(9) . .
C64 C63 H63A 109.4 . .
C62 C63 H63A 109.4 . .
C64 C63 H63B 109.4 . .
C62 C63 H63B 109.4 . .
H63A C63 H63B 108.0 . .
C63 C64 C65 110.1(9) . .
C63 C64 H64A 109.6 . .
C65 C64 H64A 109.6 . .
C63 C64 H64B 109.6 . .
C65 C64 H64B 109.6 . .
H64A C64 H64B 108.1 . .
C64 C65 C66 111.6(9) . .
C64 C65 H65A 109.3 . .
C66 C65 H65A 109.3 . .
C64 C65 H65B 109.3 . .
C66 C65 H65B 109.3 . .
H65A C65 H65B 108.0 . .
C67 C66 C65 109.9(10) . .
C67 C66 H66A 109.7 . .
C65 C66 H66A 109.7 . .
C67 C66 H66B 109.7 . .
C65 C66 H66B 109.7 . .
H66A C66 H66B 108.2 . .
C62 C67 C66 110.6(8) . .
C62 C67 H67A 109.5 . .
C66 C67 H67A 109.5 . .
C62 C67 H67B 109.5 . .
C66 C67 H67B 109.5 . .
H67A C67 H67B 108.1 . .
C75 N68 C69 117.5(6) . .
C75 N68 H68A 107.9 . .
C69 N68 H68A 107.9 . .
C75 N68 H68B 107.9 . .
C69 N68 H68B 107.9 . .
H68A N68 H68B 107.2 . .
C74 C69 C70 112.2(8) . .
C74 C69 N68 111.9(7) . .
C70 C69 N68 108.6(6) . .
C74 C69 H69 108.0 . .
C70 C69 H69 108.0 . .
N68 C69 H69 108.0 . .
C69 C70 C71 112.8(8) . .
C69 C70 H70A 109.0 . .
C71 C70 H70A 109.0 . .
C69 C70 H70B 109.0 . .
C71 C70 H70B 109.0 . .
H70A C70 H70B 107.8 . .
C70 C71 C72 108.8(9) . .
C70 C71 H71A 109.9 . .
C72 C71 H71A 109.9 . .
C70 C71 H71B 109.9 . .
C72 C71 H71B 109.9 . .
H71A C71 H71B 108.3 . .
C73 C72 C71 112.9(11) . .
C73 C72 H72A 109.0 . .
C71 C72 H72A 109.0 . .
C73 C72 H72B 109.0 . .
C71 C72 H72B 109.0 . .
H72A C72 H72B 107.8 . .
C74 C73 C72 110.3(9) . .
C74 C73 H73A 109.6 . .
C72 C73 H73A 109.6 . .
C74 C73 H73B 109.6 . .
C72 C73 H73B 109.6 . .
H73A C73 H73B 108.1 . .
C69 C74 C73 112.9(9) . .
C69 C74 H74A 109.0 . .
C73 C74 H74A 109.0 . .
C69 C74 H74B 109.0 . .
C73 C74 H74B 109.0 . .
H74A C74 H74B 107.8 . .
N68 C75 C76 114.2(7) . .
N68 C75 C80 108.0(6) . .
C76 C75 C80 111.3(8) . .
N68 C75 H75 107.7 . .
C76 C75 H75 107.7 . .
C80 C75 H75 107.7 . .
C75 C76 C77 111.3(8) . .
C75 C76 H76A 109.4 . .
C77 C76 H76A 109.4 . .
C75 C76 H76B 109.4 . .
C77 C76 H76B 109.4 . .
H76A C76 H76B 108.0 . .
C78 C77 C76 111.1(8) . .
C78 C77 H77A 109.4 . .
C76 C77 H77A 109.4 . .
C78 C77 H77B 109.4 . .
C76 C77 H77B 109.4 . .
H77A C77 H77B 108.0 . .
C79 C78 C77 111.0(9) . .
C79 C78 H78A 109.4 . .
C77 C78 H78A 109.4 . .
C79 C78 H78B 109.4 . .
C77 C78 H78B 109.4 . .
H78A C78 H78B 108.0 . .
C78 C79 C80 112.8(9) . .
C78 C79 H79A 109.0 . .
C80 C79 H79A 109.0 . .
C78 C79 H79B 109.0 . .
C80 C79 H79B 109.0 . .
H79A C79 H79B 107.8 . .
C79 C80 C75 111.3(8) . .
C79 C80 H80A 109.4 . .
C75 C80 H80A 109.4 . .
C79 C80 H80B 109.4 . .
C75 C80 H80B 109.4 . .
H80A C80 H80B 108.0 . .

loop_
_geom_bond_atom_site_label_1
_geom_bond_atom_site_label_2
_geom_bond_distance
_geom_bond_site_symmetry_2
O1 C2 1.259(10) .
C2 O3 1.226(10) 1
C2 O3 1.226(10) .
C2 O1 1.259(10) 1
C2 C4 1.530(12) .
C4 C5 1.503(14) .
C4 C6 1.546(12) .
C4 C12 1.583(10) .
C5 H5A 0.9600 .
C5 H5B 0.9600 .
C5 H5C 0.9600 .
C6 C7 1.490(13) .
C6 H6A 0.9700 .
C6 H6B 0.9700 .
C7 C8 1.496(10) .
C7 H7A 0.9700 .
C7 H7B 0.9700 .
C8 C9 1.506(11) .
C8 C12 1.535(10) .
C8 H8 0.9800 .
C9 O11 1.226(10) 1
C9 O11 1.226(10) .
C9 O10 1.233(11) .
C12 C14 1.495(14) .
C12 C13 1.504(13) .
C13 H13A 0.9600 .
C13 H13B 0.9600 .
C13 H13C 0.9600 .
C14 H14A 0.9600 .
C14 H14B 0.9600 .
C14 H14C 0.9600 .
O15 C16 1.203(8) .
C16 O17 1.220(8) 1
C16 O17 1.220(8) .
C16 C18 1.559(10) .
C18 C19 1.529(14) .
C18 C26 1.557(10) .
C18 C20 1.558(10) .
C19 H19A 0.9600 .
C19 H19B 0.9600 .
C19 H19C 0.9600 .
C20 C21 1.545(13) .
C20 H20A 0.9700 .
C20 H20B 0.9700 .
C21 C22 1.532(11) .
C21 H21A 0.9700 .
C21 H21B 0.9700 .
C22 C23 1.493(11) .
C22 C26 1.513(10) .
C22 H22 0.9800 .
C23 O25 1.229(10) .
C23 O24 1.239(10) .
C26 C28 1.529(12) .
C26 C27 1.540(10) .
C27 H27A 0.9600 .
C27 H27B 0.9600 .
C27 H27C 0.9600 .
C28 H28A 0.9600 .
C28 H28B 0.9600 .
C28 H28C 0.9600 .
N29 C36 1.471(12) .
N29 C30 1.520(11) .
N29 H29A 0.9000 .
N29 H29B 0.9000 .
C30 C31 1.499(12) .
C30 C35 1.532(12) .
C30 H30 0.9800 .
C31 C32 1.495(14) .
C31 H31A 0.9700 .
C31 H31B 0.9700 .
C32 C33 1.532(16) .
C32 H32A 0.9700 .
C32 H32B 0.9700 .
C33 C34 1.488(16) .
C33 H33A 0.9700 .
C33 H33B 0.9700 .
C34 C35 1.516(14) .
C34 H34A 0.9700 .
C34 H34B 0.9700 .
C35 H35A 0.9700 .
C35 H35B 0.9700 .
C36 C37 1.511(12) .
C36 C41 1.532(13) .
C36 H36 0.9800 .
C37 C38 1.514(15) .
C37 H37A 0.9700 .
C37 H37B 0.9700 .
C38 C39 1.479(15) .
C38 H38A 0.9700 .
C38 H38B 0.9700 .
C39 C40 1.509(15) .
C39 H39A 0.9700 .
C39 H39B 0.9700 .
C40 C41 1.503(16) .
C40 H40A 0.9700 .
C40 H40B 0.9700 .
C41 H41A 0.9700 .
C41 H41B 0.9700 .
N42 C43 1.495(12) .
N42 C49 1.501(11) .
N42 H42A 0.9000 .
N42 H42B 0.9000 .
C43 C48 1.484(12) .
C43 C44 1.493(13) .
C43 H43 0.9800 .
C44 C45 1.511(18) .
C44 H44A 0.9700 .
C44 H44B 0.9700 .
C45 C46 1.541(15) .
C45 H45A 0.9700 .
C45 H45B 0.9700 .
C46 C47 1.455(18) .
C46 H46A 0.9700 .
C46 H46B 0.9700 .
C47 C48 1.537(15) .
C47 H47A 0.9700 .
C47 H47B 0.9700 .
C48 H48A 0.9700 .
C48 H48B 0.9700 .
C49 C50 1.452(15) .
C49 C54 1.503(12) .
C49 H49 0.9800 .
C50 C51 1.581(16) .
C50 H50A 0.9700 .
C50 H50B 0.9700 .
C51 C52 1.496(17) .
C51 H51A 0.9700 .
C51 H51B 0.9700 .
C52 C53 1.478(14) .
C52 H52A 0.9700 .
C52 H52B 0.9700 .
C53 C54 1.517(12) .
C53 H53A 0.9700 .
C53 H53B 0.9700 .
C54 H54A 0.9700 .
C54 H54B 0.9700 .
N55 C56 1.480(9) .
N55 C62 1.504(10) .
N55 H55A 0.9000 .
N55 H55B 0.9000 .
C56 C57 1.474(11) .
C56 C61 1.481(12) .
C56 H56 0.9800 .
C57 C58 1.527(13) .
C57 H57A 0.9700 .
C57 H57B 0.9700 .
C58 C59 1.493(15) .
C58 H58A 0.9700 .
C58 H58B 0.9700 .
C59 C60 1.487(14) .
C59 H59A 0.9700 .
C59 H59B 0.9700 .
C60 C61 1.523(13) .
C60 H60A 0.9700 .
C60 H60B 0.9700 .
C61 H61A 0.9700 .
C61 H61B 0.9700 .
C62 C63 1.509(12) .
C62 C67 1.510(11) .
C62 H62 0.9800 .
C63 C64 1.501(15) .
C63 H63A 0.9700 .
C63 H63B 0.9700 .
C64 C65 1.529(16) .
C64 H64A 0.9700 .
C64 H64B 0.9700 .
C65 C66 1.546(17) .
C65 H65A 0.9700 .
C65 H65B 0.9700 .
C66 C67 1.515(14) .
C66 H66A 0.9700 .
C66 H66B 0.9700 .
C67 H67A 0.9700 .
C67 H67B 0.9700 .
N68 C75 1.489(9) .
N68 C69 1.524(10) .
N68 H68A 0.9000 .
N68 H68B 0.9000 .
C69 C74 1.485(12) .
C69 C70 1.490(11) .
C69 H69 0.9800 .
C70 C71 1.507(15) .
C70 H70A 0.9700 .
C70 H70B 0.9700 .
C71 C72 1.542(17) .
C71 H71A 0.9700 .
C71 H71B 0.9700 .
C72 C73 1.530(15) .
C72 H72A 0.9700 .
C72 H72B 0.9700 .
C73 C74 1.499(14) .
C73 H73A 0.9700 .
C73 H73B 0.9700 .
C74 H74A 0.9700 .
C74 H74B 0.9700 .
C75 C76 1.493(11) .
C75 C80 1.535(13) .
C75 H75 0.9800 .
C76 C77 1.527(13) .
C76 H76A 0.9700 .
C76 H76B 0.9700 .
C77 C78 1.520(15) .
C77 H77A 0.9700 .
C77 H77B 0.9700 .
C78 C79 1.455(15) .
C78 H78A 0.9700 .
C78 H78B 0.9700 .
C79 C80 1.517(13) .
C79 H79A 0.9700 .
C79 H79B 0.9700 .
C80 H80A 0.9700 .
C80 H80B 0.9700 .

loop_
_geom_hbond_atom_site_label_D
_geom_hbond_atom_site_label_H
_geom_hbond_atom_site_label_A
_geom_hbond_distance_DH
_geom_hbond_distance_HA
_geom_hbond_distance_DA
_geom_hbond_angle_DHA
_geom_hbond_site_symmetry_A
N29 H29A O17 0.90 1.81 2.697(9) 166.7 1
N29 H29B O10 0.90 1.86 2.742(10) 166.0 1_665
N42 H42A O15 0.90 1.88 2.743(10) 159.5 1_445
N42 H42B O11 0.90 1.72 2.612(9) 169.1 1
N55 H55A O3 0.90 1.79 2.671(9) 164.1 1
N55 H55B O24 0.90 1.79 2.687(9) 172.2 1_546
N68 H68A O1 0.90 1.78 2.653(9) 163.5 1
N68 H68B O25 0.90 1.84 2.725(9) 168.1 1_546
